data_7015263
loop_
_publ_author_name
'Weber, Lothar'
'Eickhoff, Daniel'
'Werner, Vanessa'
'B\"ohling, Lena'
'Schwedler, Stefanie'
'Chrostowska, Anna'
'Dargelos, Alain'
'Maciejczyk, Ma\/lgorzata'
'Stammler, Hans-Georg'
'Neumann, Beate'

_publ_section_title
;
 Syntheses, crystal structures, photophysical and theoretical studies
 of 1,3,2-benzodiazaborolyl-functionalized diphenylacetylenes.
;
_journal_issue 17
_journal_name_full 'Dalton transactions (Cambridge, England : 2003)'
_journal_page_first 4434
_journal_page_last 4446
_journal_paper_doi 10.1039/c0dt01410a
_journal_volume 40
_journal_year 2011
_chemical_formula_moiety 'C26 H24 B N3 O'
_chemical_formula_sum 'C26 H24 B N3 O'
_chemical_formula_weight 405.29
_chemical_name_systematic ?
_space_group_IT_number 2
_symmetry_cell_setting triclinic
_symmetry_space_group_name_Hall '-P 1'
_symmetry_space_group_name_H-M 'P -1'
_atom_sites_solution_hydrogens geom
_atom_sites_solution_primary direct
_atom_sites_solution_secondary difmap
_audit_creation_method SHELXL-97
_cell_angle_alpha 100.4493(11)
_cell_angle_beta 90.0371(11)
_cell_angle_gamma 108.9834(10)
_cell_formula_units_Z 2
_cell_length_a 7.6596(2)
_cell_length_b 8.23120(10)
_cell_length_c 18.3644(3)
_cell_measurement_reflns_used 14943
_cell_measurement_temperature 100(2)
_cell_measurement_theta_max 27.485
_cell_measurement_theta_min 2.910
_cell_volume 1074.49(4)
_computing_cell_refinement 'HKL Scalepack (Otwinowski & Minor 1997)'
_computing_data_collection 'Collect, Bruker AXS, 2004'
_computing_data_reduction 'Denzo and Scalepack (Otwinowski & Minor, 1997)'
_computing_molecular_graphics 'SHELXTL-PLUS (1990)'
_computing_publication_material 'SHELXL-97 (Sheldrick, 1997)'
_computing_structure_refinement 'SHELXL-97 (Sheldrick, 1997)'
_computing_structure_solution 'SHELXS-97 (Sheldrick, 1990)'
_diffrn_ambient_temperature 100(2)
_diffrn_measured_fraction_theta_full 0.996
_diffrn_measured_fraction_theta_max 0.996
_diffrn_measurement_device_type KappaCCD
_diffrn_measurement_method CCD
_diffrn_radiation_monochromator graphite
_diffrn_radiation_source 'fine-focus sealed tube'
_diffrn_radiation_type MoK\a
_diffrn_radiation_wavelength 0.71073
_diffrn_reflns_av_R_equivalents 0.028
_diffrn_reflns_av_sigmaI/netI 0.0258
_diffrn_reflns_limit_h_max 9
_diffrn_reflns_limit_h_min -9
_diffrn_reflns_limit_k_max 10
_diffrn_reflns_limit_k_min -9
_diffrn_reflns_limit_l_max 23
_diffrn_reflns_limit_l_min -23
_diffrn_reflns_number 24875
_diffrn_reflns_theta_full 27.48
_diffrn_reflns_theta_max 27.48
_diffrn_reflns_theta_min 2.97
_exptl_absorpt_coefficient_mu 0.077
_exptl_absorpt_correction_T_max 0.9818
_exptl_absorpt_correction_T_min 0.9774
_exptl_absorpt_correction_type multi-scan
_exptl_absorpt_process_details 'Denzo and Scalepack (Otwinowski & Minor, 1997)'
_exptl_crystal_colour Colourless
_exptl_crystal_density_diffrn 1.253
_exptl_crystal_density_method 'not measured'
_exptl_crystal_description fragment
_exptl_crystal_F_000 428
_exptl_crystal_size_max 0.30
_exptl_crystal_size_mid 0.28
_exptl_crystal_size_min 0.24
_refine_diff_density_max 0.271
_refine_diff_density_min -0.267
_refine_diff_density_rms 0.044
_refine_ls_extinction_method none
_refine_ls_goodness_of_fit_ref 1.058
_refine_ls_hydrogen_treatment constr
_refine_ls_matrix_type full
_refine_ls_number_parameters 283
_refine_ls_number_reflns 4894
_refine_ls_number_restraints 0
_refine_ls_restrained_S_all 1.058
_refine_ls_R_factor_all 0.0444
_refine_ls_R_factor_gt 0.0379
_refine_ls_shift/su_max 0.001
_refine_ls_shift/su_mean 0.000
_refine_ls_structure_factor_coef Fsqd
_refine_ls_weighting_details 'calc w=1/[\s^2^(Fo^2^)+(0.0550P)^2^+0.2132P] where P=(Fo^2^+2Fc^2^)/3'
_refine_ls_weighting_scheme calc
_refine_ls_wR_factor_gt 0.0976
_refine_ls_wR_factor_ref 0.1018
_reflns_number_gt 4247
_reflns_number_total 4894
_reflns_threshold_expression >2sigma(I)
_cod_data_source_file c0dt01410a.txt
_cod_data_source_block compound5
_cod_depositor_comments
;
The following automatic conversions were performed:
'_symmetry_cell_setting' value 'Triclinic' changed to 'triclinic'
according to '/home/saulius/struct/CIF-dictionaries/cif_core.dic'
dictionary named 'cif_core.dic' version 2.4.1 from 2010-06-29.

Automatic conversion script
Id: cif_fix_enum 1555 2011-01-17 13:19:09Z saulius 

The following automatic conversions were performed:
'_atom_site_symetry_multiplicity' tag replaced with
'_atom_site_symmetry_multiplicity'.

Automatic conversion script
Id: cif_correct_tags 1440 2010-10-19 06:21:57Z saulius 
;
_cod_database_code 7015263

loop_
_symmetry_equiv_pos_as_xyz
'x, y, z'
'-x, -y, -z'

loop_
_atom_site_label
_atom_site_type_symbol
_atom_site_fract_x
_atom_site_fract_y
_atom_site_fract_z
_atom_site_U_iso_or_equiv
_atom_site_adp_type
_atom_site_occupancy
_atom_site_symmetry_multiplicity
_atom_site_calc_flag
_atom_site_refinement_flags
_atom_site_disorder_assembly
_atom_site_disorder_group
O1 O 0.33012(12) 0.09447(10) 0.05647(4) 0.02759(19) Uani 1 1 d . . .
N1 N 0.97222(11) 0.42558(10) 0.77919(4) 0.01629(18) Uani 1 1 d . . .
N2 N 1.11570(11) 0.23107(10) 0.72642(4) 0.01640(18) Uani 1 1 d . . .
N3 N 0.75705(14) 0.70574(12) 0.49986(5) 0.0269(2) Uani 1 1 d . . .
B1 B 0.99247(15) 0.32109(14) 0.71003(6) 0.0158(2) Uani 1 1 d . . .
C1 C 1.07944(13) 0.39965(13) 0.83459(5) 0.0166(2) Uani 1 1 d . . .
C2 C 1.16714(14) 0.28043(12) 0.80223(5) 0.0169(2) Uani 1 1 d . . .
C3 C 1.28432(14) 0.23130(13) 0.84500(6) 0.0203(2) Uani 1 1 d . . .
H3 H 1.3434 0.1508 0.8233 0.024 Uiso 1 1 calc R . .
C4 C 1.31260(15) 0.30370(14) 0.92067(6) 0.0230(2) Uani 1 1 d . . .
H4 H 1.3924 0.2723 0.9509 0.028 Uiso 1 1 calc R . .
C5 C 1.22554(15) 0.42123(14) 0.95251(6) 0.0230(2) Uani 1 1 d . . .
H5 H 1.2472 0.4688 1.0041 0.028 Uiso 1 1 calc R . .
C6 C 1.10720(14) 0.47053(13) 0.91012(5) 0.0203(2) Uani 1 1 d . . .
H6 H 1.0474 0.5501 0.9322 0.024 Uiso 1 1 calc R . .
C7 C 0.87251(14) 0.55109(13) 0.79465(6) 0.0197(2) Uani 1 1 d . . .
H7A H 0.8125 0.5397 0.8421 0.024 Uiso 1 1 calc R . .
H7B H 0.7741 0.5231 0.7549 0.024 Uiso 1 1 calc R . .
C8 C 0.99963(16) 0.73969(14) 0.79966(6) 0.0258(2) Uani 1 1 d . . .
H8A H 1.0951 0.7693 0.8400 0.039 Uiso 1 1 calc R . .
H8B H 0.9270 0.8188 0.8096 0.039 Uiso 1 1 calc R . .
H8C H 1.0584 0.7520 0.7527 0.039 Uiso 1 1 calc R . .
C9 C 1.20793(14) 0.12985(13) 0.67637(6) 0.0190(2) Uani 1 1 d . . .
H9A H 1.1345 0.0825 0.6283 0.023 Uiso 1 1 calc R . .
H9B H 1.2135 0.0296 0.6979 0.023 Uiso 1 1 calc R . .
C10 C 1.40325(14) 0.24050(13) 0.66317(6) 0.0202(2) Uani 1 1 d . . .
H10A H 1.3976 0.3341 0.6380 0.030 Uiso 1 1 calc R . .
H10B H 1.4631 0.1666 0.6322 0.030 Uiso 1 1 calc R . .
H10C H 1.4747 0.2920 0.7109 0.030 Uiso 1 1 calc R . .
C11 C 0.89521(13) 0.30244(13) 0.63266(5) 0.0161(2) Uani 1 1 d . . .
C12 C 0.87503(13) 0.44642(12) 0.60716(5) 0.0166(2) Uani 1 1 d . . .
H12 H 0.9212 0.5593 0.6379 0.020 Uiso 1 1 calc R . .
C13 C 0.78866(13) 0.42768(12) 0.53773(5) 0.0165(2) Uani 1 1 d . . .
C14 C 0.72082(13) 0.26273(13) 0.49010(5) 0.0166(2) Uani 1 1 d . . .
C15 C 0.73832(13) 0.11777(13) 0.51582(5) 0.0170(2) Uani 1 1 d . . .
H15 H 0.6922 0.0046 0.4853 0.020 Uiso 1 1 calc R . .
C16 C 0.82224(13) 0.13826(12) 0.58528(5) 0.0163(2) Uani 1 1 d . . .
H16 H 0.8308 0.0377 0.6015 0.020 Uiso 1 1 calc R . .
C17 C 0.76999(14) 0.58112(13) 0.51534(5) 0.0192(2) Uani 1 1 d . . .
C18 C 0.64028(14) 0.24125(13) 0.41712(5) 0.0180(2) Uani 1 1 d . . .
C19 C 0.57676(14) 0.21530(13) 0.35449(5) 0.0180(2) Uani 1 1 d . . .
C20 C 0.50619(13) 0.18145(13) 0.27887(5) 0.0166(2) Uani 1 1 d . . .
C21 C 0.55364(14) 0.31508(13) 0.23717(5) 0.0181(2) Uani 1 1 d . . .
H21 H 0.6286 0.4300 0.2600 0.022 Uiso 1 1 calc R . .
C22 C 0.49260(14) 0.28121(13) 0.16346(5) 0.0187(2) Uani 1 1 d . . .
H22 H 0.5254 0.3728 0.1359 0.022 Uiso 1 1 calc R . .
C23 C 0.38306(14) 0.11299(13) 0.12937(5) 0.0188(2) Uani 1 1 d . . .
C24 C 0.33281(14) -0.02143(13) 0.16972(6) 0.0193(2) Uani 1 1 d . . .
H24 H 0.2573 -0.1360 0.1467 0.023 Uiso 1 1 calc R . .
C25 C 0.39436(14) 0.01389(13) 0.24398(5) 0.0187(2) Uani 1 1 d . . .
H25 H 0.3598 -0.0776 0.2716 0.022 Uiso 1 1 calc R . .
C26 C 0.2207(2) -0.07564(16) 0.01843(7) 0.0392(3) Uani 1 1 d . . .
H26A H 0.2895 -0.1572 0.0190 0.059 Uiso 1 1 calc R . .
H26B H 0.1920 -0.0710 -0.0330 0.059 Uiso 1 1 calc R . .
H26C H 0.1054 -0.1157 0.0432 0.059 Uiso 1 1 calc R . .

loop_
_atom_site_aniso_label
_atom_site_aniso_U_11
_atom_site_aniso_U_22
_atom_site_aniso_U_33
_atom_site_aniso_U_23
_atom_site_aniso_U_13
_atom_site_aniso_U_12
O1 0.0357(5) 0.0235(4) 0.0165(4) 0.0047(3) -0.0077(3) -0.0002(3)
N1 0.0166(4) 0.0169(4) 0.0152(4) 0.0018(3) 0.0001(3) 0.0061(3)
N2 0.0175(4) 0.0161(4) 0.0149(4) 0.0014(3) 0.0001(3) 0.0054(3)
N3 0.0348(5) 0.0236(5) 0.0251(5) 0.0061(4) 0.0015(4) 0.0127(4)
B1 0.0145(5) 0.0144(5) 0.0166(5) 0.0026(4) 0.0007(4) 0.0025(4)
C1 0.0159(5) 0.0168(4) 0.0152(4) 0.0037(4) 0.0003(4) 0.0024(4)
C2 0.0175(5) 0.0161(4) 0.0153(4) 0.0039(4) 0.0005(4) 0.0025(4)
C3 0.0204(5) 0.0200(5) 0.0211(5) 0.0069(4) 0.0005(4) 0.0061(4)
C4 0.0214(5) 0.0272(5) 0.0202(5) 0.0104(4) -0.0021(4) 0.0046(4)
C5 0.0228(5) 0.0285(5) 0.0136(4) 0.0050(4) 0.0001(4) 0.0022(4)
C6 0.0199(5) 0.0220(5) 0.0163(5) 0.0022(4) 0.0026(4) 0.0041(4)
C7 0.0194(5) 0.0217(5) 0.0194(5) 0.0014(4) 0.0018(4) 0.0101(4)
C8 0.0260(6) 0.0202(5) 0.0305(6) -0.0011(4) -0.0002(4) 0.0100(4)
C9 0.0198(5) 0.0180(5) 0.0192(5) -0.0005(4) -0.0001(4) 0.0084(4)
C10 0.0204(5) 0.0224(5) 0.0183(5) 0.0021(4) 0.0017(4) 0.0084(4)
C11 0.0139(4) 0.0183(5) 0.0159(4) 0.0031(4) 0.0020(3) 0.0052(4)
C12 0.0163(5) 0.0158(4) 0.0157(4) 0.0008(3) 0.0010(4) 0.0040(4)
C13 0.0163(5) 0.0171(4) 0.0171(5) 0.0044(4) 0.0025(4) 0.0062(4)
C14 0.0149(4) 0.0193(5) 0.0150(4) 0.0026(4) 0.0015(3) 0.0055(4)
C15 0.0164(5) 0.0162(4) 0.0167(5) 0.0010(4) 0.0009(4) 0.0042(4)
C16 0.0156(5) 0.0166(4) 0.0169(4) 0.0036(4) 0.0013(4) 0.0055(4)
C17 0.0208(5) 0.0198(5) 0.0165(4) 0.0023(4) 0.0005(4) 0.0065(4)
C18 0.0191(5) 0.0168(4) 0.0178(5) 0.0028(4) 0.0014(4) 0.0057(4)
C19 0.0180(5) 0.0177(5) 0.0182(5) 0.0029(4) 0.0014(4) 0.0061(4)
C20 0.0163(5) 0.0193(5) 0.0151(4) 0.0028(4) 0.0009(4) 0.0073(4)
C21 0.0178(5) 0.0162(4) 0.0185(5) 0.0013(4) -0.0002(4) 0.0045(4)
C22 0.0195(5) 0.0182(5) 0.0184(5) 0.0066(4) 0.0008(4) 0.0045(4)
C23 0.0193(5) 0.0219(5) 0.0146(4) 0.0034(4) -0.0013(4) 0.0060(4)
C24 0.0189(5) 0.0167(5) 0.0197(5) 0.0026(4) -0.0016(4) 0.0030(4)
C25 0.0195(5) 0.0182(5) 0.0186(5) 0.0062(4) 0.0010(4) 0.0053(4)
C26 0.0537(8) 0.0274(6) 0.0231(6) 0.0025(5) -0.0157(5) -0.0033(6)

loop_
_atom_type_symbol
_atom_type_description
_atom_type_scat_dispersion_real
_atom_type_scat_dispersion_imag
_atom_type_scat_source
C C 0.0033 0.0016 'International Tables Vol C Tables 4.2.6.8 and 6.1.1.4'
H H 0.0000 0.0000 'International Tables Vol C Tables 4.2.6.8 and 6.1.1.4'
N N 0.0061 0.0033 'International Tables Vol C Tables 4.2.6.8 and 6.1.1.4'
B B 0.0013 0.0007 'International Tables Vol C Tables 4.2.6.8 and 6.1.1.4'
O O 0.0106 0.0060 'International Tables Vol C Tables 4.2.6.8 and 6.1.1.4'

loop_
_geom_angle_atom_site_label_1
_geom_angle_atom_site_label_2
_geom_angle_atom_site_label_3
_geom_angle
_geom_angle_site_symmetry_1
_geom_angle_site_symmetry_3
_geom_angle_publ_flag
C23 O1 C26 117.60(8) . . ?
C1 N1 B1 108.32(8) . . ?
C1 N1 C7 121.53(8) . . ?
B1 N1 C7 130.01(8) . . ?
C2 N2 B1 108.13(8) . . ?
C2 N2 C9 120.87(8) . . ?
B1 N2 C9 130.10(8) . . ?
N2 B1 N1 106.29(8) . . ?
N2 B1 C11 126.34(9) . . ?
N1 B1 C11 127.33(9) . . ?
C6 C1 N1 130.69(9) . . ?
C6 C1 C2 120.83(9) . . ?
N1 C1 C2 108.48(8) . . ?
C3 C2 N2 130.41(9) . . ?
C3 C2 C1 120.81(9) . . ?
N2 C2 C1 108.78(8) . . ?
C2 C3 C4 118.12(10) . . ?
C2 C3 H3 120.9 . . ?
C4 C3 H3 120.9 . . ?
C5 C4 C3 120.95(10) . . ?
C5 C4 H4 119.5 . . ?
C3 C4 H4 119.5 . . ?
C4 C5 C6 121.31(9) . . ?
C4 C5 H5 119.3 . . ?
C6 C5 H5 119.3 . . ?
C1 C6 C5 117.99(10) . . ?
C1 C6 H6 121.0 . . ?
C5 C6 H6 121.0 . . ?
N1 C7 C8 112.31(8) . . ?
N1 C7 H7A 109.1 . . ?
C8 C7 H7A 109.1 . . ?
N1 C7 H7B 109.1 . . ?
C8 C7 H7B 109.1 . . ?
H7A C7 H7B 107.9 . . ?
C7 C8 H8A 109.5 . . ?
C7 C8 H8B 109.5 . . ?
H8A C8 H8B 109.5 . . ?
C7 C8 H8C 109.5 . . ?
H8A C8 H8C 109.5 . . ?
H8B C8 H8C 109.5 . . ?
N2 C9 C10 111.94(8) . . ?
N2 C9 H9A 109.2 . . ?
C10 C9 H9A 109.2 . . ?
N2 C9 H9B 109.2 . . ?
C10 C9 H9B 109.2 . . ?
H9A C9 H9B 107.9 . . ?
C9 C10 H10A 109.5 . . ?
C9 C10 H10B 109.5 . . ?
H10A C10 H10B 109.5 . . ?
C9 C10 H10C 109.5 . . ?
H10A C10 H10C 109.5 . . ?
H10B C10 H10C 109.5 . . ?
C12 C11 C16 116.76(9) . . ?
C12 C11 B1 122.25(8) . . ?
C16 C11 B1 120.99(8) . . ?
C13 C12 C11 121.54(9) . . ?
C13 C12 H12 119.2 . . ?
C11 C12 H12 119.2 . . ?
C12 C13 C14 120.90(9) . . ?
C12 C13 C17 118.69(9) . . ?
C14 C13 C17 120.41(9) . . ?
C15 C14 C13 117.75(9) . . ?
C15 C14 C18 120.18(9) . . ?
C13 C14 C18 122.06(9) . . ?
C16 C15 C14 120.61(9) . . ?
C16 C15 H15 119.7 . . ?
C14 C15 H15 119.7 . . ?
C15 C16 C11 122.40(9) . . ?
C15 C16 H16 118.8 . . ?
C11 C16 H16 118.8 . . ?
N3 C17 C13 177.80(11) . . ?
C19 C18 C14 176.13(10) . . ?
C18 C19 C20 177.85(11) . . ?
C25 C20 C21 118.31(9) . . ?
C25 C20 C19 121.09(9) . . ?
C21 C20 C19 120.56(9) . . ?
C22 C21 C20 120.75(9) . . ?
C22 C21 H21 119.6 . . ?
C20 C21 H21 119.6 . . ?
C21 C22 C23 120.15(9) . . ?
C21 C22 H22 119.9 . . ?
C23 C22 H22 119.9 . . ?
O1 C23 C24 124.60(9) . . ?
O1 C23 C22 115.21(9) . . ?
C24 C23 C22 120.18(9) . . ?
C25 C24 C23 119.30(9) . . ?
C25 C24 H24 120.3 . . ?
C23 C24 H24 120.3 . . ?
C24 C25 C20 121.30(9) . . ?
C24 C25 H25 119.3 . . ?
C20 C25 H25 119.3 . . ?
O1 C26 H26A 109.5 . . ?
O1 C26 H26B 109.5 . . ?
H26A C26 H26B 109.5 . . ?
O1 C26 H26C 109.5 . . ?
H26A C26 H26C 109.5 . . ?
H26B C26 H26C 109.5 . . ?

loop_
_geom_bond_atom_site_label_1
_geom_bond_atom_site_label_2
_geom_bond_distance
_geom_bond_site_symmetry_2
_geom_bond_publ_flag
O1 C23 1.3657(12) . ?
O1 C26 1.4255(13) . ?
N1 C1 1.3954(12) . ?
N1 B1 1.4380(13) . ?
N1 C7 1.4623(12) . ?
N2 C2 1.3959(12) . ?
N2 B1 1.4374(13) . ?
N2 C9 1.4643(12) . ?
N3 C17 1.1467(14) . ?
B1 C11 1.5627(14) . ?
C1 C6 1.3909(13) . ?
C1 C2 1.4090(14) . ?
C2 C3 1.3916(14) . ?
C3 C4 1.3958(14) . ?
C3 H3 0.9500 . ?
C4 C5 1.3919(16) . ?
C4 H4 0.9500 . ?
C5 C6 1.3947(15) . ?
C5 H5 0.9500 . ?
C6 H6 0.9500 . ?
C7 C8 1.5269(15) . ?
C7 H7A 0.9900 . ?
C7 H7B 0.9900 . ?
C8 H8A 0.9800 . ?
C8 H8B 0.9800 . ?
C8 H8C 0.9800 . ?
C9 C10 1.5233(14) . ?
C9 H9A 0.9900 . ?
C9 H9B 0.9900 . ?
C10 H10A 0.9800 . ?
C10 H10B 0.9800 . ?
C10 H10C 0.9800 . ?
C11 C12 1.4029(13) . ?
C11 C16 1.4062(13) . ?
C12 C13 1.3960(13) . ?
C12 H12 0.9500 . ?
C13 C14 1.4100(13) . ?
C13 C17 1.4457(13) . ?
C14 C15 1.4047(13) . ?
C14 C18 1.4317(13) . ?
C15 C16 1.3853(13) . ?
C15 H15 0.9500 . ?
C16 H16 0.9500 . ?
C18 C19 1.2033(14) . ?
C19 C20 1.4349(13) . ?
C20 C25 1.3988(14) . ?
C20 C21 1.4051(14) . ?
C21 C22 1.3806(13) . ?
C21 H21 0.9500 . ?
C22 C23 1.3937(14) . ?
C22 H22 0.9500 . ?
C23 C24 1.3936(14) . ?
C24 C25 1.3902(13) . ?
C24 H24 0.9500 . ?
C25 H25 0.9500 . ?
C26 H26A 0.9800 . ?
C26 H26B 0.9800 . ?
C26 H26C 0.9800 . ?

loop_
_cod_related_entry_id
_cod_related_entry_database
_cod_related_entry_code
1 ChemSpider 30652805
